data_4025364
loop_
_publ_author_name
'Xisco Caldentey'
'Miquel A. Peric\`as'

_publ_section_title
;
 Phosphinite Thioethers Derived from Chiral Epoxides. Modular P,S-Ligands
 for Pd-Catalyzed Asymmetric Allylic Substitutions
;
_journal_name_full 'Journal of Organic Chemistry'
_journal_page_first 2628
_journal_page_last 2644
_journal_paper_doi 10.1021/jo100223w
_journal_volume 75
_journal_year 2010
_chemical_absolute_configuration ad
_chemical_formula_sum 'C26 H31 Cl2 O2 P Pd S'
_chemical_formula_weight 615.84
_space_group_IT_number 1
_symmetry_cell_setting triclinic
_symmetry_space_group_name_Hall 'P 1'
_symmetry_space_group_name_H-M 'P 1'
_atom_sites_solution_hydrogens geom
_atom_sites_solution_primary direct
_atom_sites_solution_secondary difmap
_audit_creation_method SHELXL-97
_cell_angle_alpha 67.7560(10)
_cell_angle_beta 65.9300(10)
_cell_angle_gamma 65.8490(10)
_cell_formula_units_Z 2
_cell_length_a 10.6012(5)
_cell_length_b 12.3725(5)
_cell_length_c 12.9208(6)
_cell_measurement_reflns_used 9352
_cell_measurement_temperature 100(2)
_cell_measurement_theta_max 38.08
_cell_measurement_theta_min 3.59
_cell_volume 1365.60(11)
_computing_cell_refinement 'Bruker APEX2 v2009.1-0'
_computing_data_collection 'Bruker APEX2 v2009.1-0'
_computing_data_reduction 'Bruker SAINT V7.60A'
_computing_molecular_graphics 'Bruker SHELXTL'
_computing_publication_material 'Bruker SHELXTL'
_computing_structure_refinement 'SHELXS-97 (Sheldrick, 2008)'
_computing_structure_solution 'SHELXS-97 (Sheldrick, 2008)'
_diffrn_ambient_temperature 100(2)
_diffrn_detector_area_resol_mean 512
_diffrn_detector_type '4K CCD area detector APEX II'
_diffrn_measured_fraction_theta_full 0.824
_diffrn_measured_fraction_theta_max 0.824
_diffrn_measurement_device_type 'Kappa 4-axis goniometer bruker-nonius'
_diffrn_measurement_method
;
 Fullsphere data collection, phi and omega scans
;
_diffrn_measurement_specimen_support 'magnetic support whith 10 micron nylon fiber cryoloop'
_diffrn_radiation_monochromator 'Multilayer Montel 200 mirrors'
_diffrn_radiation_type MoK\a
_diffrn_radiation_wavelength 0.71073
_diffrn_reflns_av_R_equivalents 0.0227
_diffrn_reflns_av_sigmaI/netI 0.0393
_diffrn_reflns_limit_h_max 18
_diffrn_reflns_limit_h_min -16
_diffrn_reflns_limit_k_max 21
_diffrn_reflns_limit_k_min -21
_diffrn_reflns_limit_l_max 22
_diffrn_reflns_limit_l_min -22
_diffrn_reflns_number 28395
_diffrn_reflns_theta_full 38.13
_diffrn_reflns_theta_max 38.13
_diffrn_reflns_theta_min 3.58
_diffrn_source 'rotating anode X-ray tube'
_diffrn_source_current 70
_diffrn_source_power 50
_diffrn_source_size '3 mm x 0.3 mm fine focus'
_diffrn_source_type 'Bruker-Nonius FR 591'
_exptl_absorpt_coefficient_mu 1.031
_exptl_absorpt_correction_T_max 1.0000
_exptl_absorpt_correction_T_min 0.7557
_exptl_absorpt_correction_type empirical
_exptl_absorpt_process_details
; 
 SADABS Version 2008/1 Bruker-Nonius
 Blessing, Acta Cryst. (1995) A51 33-38
;
_exptl_crystal_colour yellow
_exptl_crystal_density_diffrn 1.498
_exptl_crystal_density_method 'not measured'
_exptl_crystal_description Block
_exptl_crystal_F_000 628
_exptl_crystal_size_max 0.40
_exptl_crystal_size_mid 0.40
_exptl_crystal_size_min 0.10
_refine_diff_density_max 1.437
_refine_diff_density_min -0.607
_refine_diff_density_rms 0.072
_refine_ls_abs_structure_details 'Flack H D (1983), Acta Cryst. A39, 876-881'
_refine_ls_abs_structure_Flack -0.028(8)
_refine_ls_extinction_method none
_refine_ls_goodness_of_fit_ref 1.015
_refine_ls_hydrogen_treatment noref
_refine_ls_matrix_type full
_refine_ls_number_parameters 603
_refine_ls_number_reflns 17508
_refine_ls_number_restraints 3
_refine_ls_restrained_S_all 1.015
_refine_ls_R_factor_all 0.0243
_refine_ls_R_factor_gt 0.0230
_refine_ls_shift/su_max 0.003
_refine_ls_shift/su_mean 0.000
_refine_ls_structure_factor_coef Fsqd
_refine_ls_weighting_details 'calc w=1/[\s^2^(Fo^2^)+(0.0249P)^2^+0.0000P] where P=(Fo^2^+2Fc^2^)/3'
_refine_ls_weighting_scheme calc
_refine_ls_wR_factor_gt 0.0554
_refine_ls_wR_factor_ref 0.0561
_reflns_number_gt 16893
_reflns_number_total 17508
_reflns_threshold_expression >2sigma(I)
_cod_data_source_file jo100223w_si_003.cif
_cod_data_source_block xcf209_0m
_cod_depositor_comments
;
The following automatic conversions were performed:

'_symmetry_cell_setting' value 'Triclinic' changed to 'triclinic'
according to the built-in table from CIF Core dictionary named
'cif_core.dic' version 2.4.1 from 2010-06-29.

Automatic conversion script
Id: cif_fix_values 1646 2011-03-28 12:23:43Z adriana 

The following automatic conversions were performed:

data name '_diffrn_measurement_specimen_suppport' was replaced with
'_diffrn_measurement_specimen_support' as specified in the
replacement file 'data/replacement-values/replacement_tags.lst'.

Automatic conversion script
Id: cif_correct_tags 9268 2022-04-12 08:56:07Z antanas 
;
_cod_database_code 4025364

loop_
_symmetry_equiv_pos_as_xyz
'x, y, z'

loop_
_atom_site_label
_atom_site_type_symbol
_atom_site_fract_x
_atom_site_fract_y
_atom_site_fract_z
_atom_site_U_iso_or_equiv
_atom_site_adp_type
_atom_site_occupancy
_atom_site_symmetry_multiplicity
_atom_site_calc_flag
_atom_site_refinement_flags
_atom_site_disorder_assembly
_atom_site_disorder_group
Pd1 Pd 0.437927(10) 1.099672(9) 0.742404(8) 0.01220(2) Uani 1 1 d . . .
Cl1A Cl 0.23071(5) 1.21204(4) 0.68468(3) 0.01804(7) Uani 1 1 d . . .
P1A P 0.35541(5) 0.94143(4) 0.80344(3) 0.01339(7) Uani 1 1 d . . .
P1B P 0.04609(5) 0.42366(4) 0.21102(3) 0.01370(7) Uani 1 1 d . . .
S1A S 0.63000(4) 1.00100(4) 0.81847(3) 0.01463(7) Uani 1 1 d . . .
O1B O 0.47564(14) 0.81018(12) 0.82575(10) 0.0151(2) Uani 1 1 d . . .
C1B C 0.55613(18) 0.77662(16) 0.90584(13) 0.0147(3) Uani 1 1 d . . .
H1B H 0.4887 0.8032 0.9788 0.018 Uiso 1 1 calc R . .
Cl1B Cl -0.27941(5) 0.76177(4) 0.33833(4) 0.02076(8) Uani 1 1 d . . .
O1A O 0.19269(13) 0.37135(12) 0.24670(10) 0.0146(2) Uani 1 1 d . . .
C1A C 0.19559(18) 0.32421(16) 0.36657(13) 0.0138(3) Uani 1 1 d . . .
H1A H 0.1317 0.2701 0.4110 0.017 Uiso 1 1 calc R . .
Pd2 Pd -0.112927(10) 0.583128(9) 0.277256(8) 0.01220(2) Uani 1 1 d . . .
Cl2 Cl 0.53469(5) 1.26589(4) 0.64898(4) 0.01998(8) Uani 1 1 d . . .
C2B C 0.68122(18) 0.83318(16) 0.85388(13) 0.0139(3) Uani 1 1 d . . .
H2B H 0.7311 0.8015 0.9153 0.017 Uiso 1 1 calc R . .
Cl2B Cl -0.19060(5) 0.64367(5) 0.11417(4) 0.02125(8) Uani 1 1 d . . .
C2A C 0.14527(17) 0.42643(15) 0.42822(12) 0.0128(3) Uani 1 1 d . . .
H2A H 0.1489 0.3832 0.5103 0.015 Uiso 1 1 calc R . .
O2B O 0.50129(17) 0.58689(14) 1.00167(12) 0.0223(3) Uani 1 1 d . . .
S3 S -0.04119(4) 0.52604(4) 0.44174(3) 0.01200(6) Uani 1 1 d . . .
C3B C 0.79583(18) 0.79523(16) 0.74575(13) 0.0146(3) Uani 1 1 d . . .
C3A C 0.24292(17) 0.50712(16) 0.37945(13) 0.0136(3) Uani 1 1 d . . .
O3 O 0.38322(16) 0.14599(14) 0.31987(13) 0.0218(3) Uani 1 1 d . . .
C4B C 0.76623(19) 0.83678(17) 0.63819(14) 0.0173(3) Uani 1 1 d . . .
H4B H 0.6729 0.8893 0.6328 0.021 Uiso 1 1 calc R . .
C4A C 0.3372(2) 0.48620(19) 0.44023(16) 0.0206(3) Uani 1 1 d . . .
H4A H 0.3422 0.4202 0.5083 0.025 Uiso 1 1 calc R . .
C5B C 0.8734(2) 0.80121(18) 0.53942(14) 0.0193(3) Uani 1 1 d . . .
H5B H 0.8523 0.8278 0.4674 0.023 Uiso 1 1 calc R . .
C5A C 0.4235(2) 0.5618(2) 0.4013(2) 0.0274(4) Uani 1 1 d . . .
H5A H 0.4885 0.5461 0.4423 0.033 Uiso 1 1 calc R . .
C6B C 1.0105(2) 0.72712(18) 0.54655(16) 0.0223(4) Uani 1 1 d . . .
H6B H 1.0841 0.7044 0.4789 0.027 Uiso 1 1 calc R . .
C6A C 0.4157(2) 0.6602(2) 0.30293(18) 0.0263(4) Uani 1 1 d . . .
H6A H 0.4737 0.7124 0.2773 0.032 Uiso 1 1 calc R . .
C7B C 1.0406(2) 0.6859(2) 0.65246(17) 0.0247(4) Uani 1 1 d . . .
H7B H 1.1347 0.6348 0.6572 0.030 Uiso 1 1 calc R . .
C7A C 0.3219(2) 0.68117(19) 0.24261(15) 0.0225(4) Uani 1 1 d . . .
H7A H 0.3161 0.7481 0.1753 0.027 Uiso 1 1 calc R . .
C8B C 0.9326(2) 0.71964(18) 0.75203(15) 0.0198(3) Uani 1 1 d . . .
H8B H 0.9533 0.6904 0.8245 0.024 Uiso 1 1 calc R . .
C8A C 0.2363(2) 0.60505(17) 0.27992(13) 0.0178(3) Uani 1 1 d . . .
H8A H 0.1732 0.6198 0.2376 0.021 Uiso 1 1 calc R . .
C9B C 0.5836(2) 1.03619(18) 0.96176(15) 0.0196(3) Uani 1 1 d . . .
C9A C -0.15348(18) 0.43987(16) 0.57683(13) 0.0152(3) Uani 1 1 d . . .
C10B C 0.4858(3) 0.9661(2) 1.06529(16) 0.0269(4) Uani 1 1 d . . .
H10A H 0.5388 0.8785 1.0818 0.040 Uiso 1 1 calc R . .
H10B H 0.3996 0.9790 1.0458 0.040 Uiso 1 1 calc R . .
H10C H 0.4562 0.9959 1.1345 0.040 Uiso 1 1 calc R . .
C10A C -0.1119(2) 0.30420(18) 0.58318(15) 0.0195(3) Uani 1 1 d . . .
H10D H -0.1796 0.2668 0.6520 0.029 Uiso 1 1 calc R . .
H10E H -0.0133 0.2628 0.5895 0.029 Uiso 1 1 calc R . .
H10F H -0.1160 0.2961 0.5122 0.029 Uiso 1 1 calc R . .
C11B C 0.5089(3) 1.1747(2) 0.94244(19) 0.0299(5) Uani 1 1 d . . .
H11A H 0.4135 1.1943 0.9343 0.045 Uiso 1 1 calc R . .
H11B H 0.5682 1.2179 0.8710 0.045 Uiso 1 1 calc R . .
H11C H 0.4975 1.2004 1.0096 0.045 Uiso 1 1 calc R . .
C11A C -0.3093(2) 0.5057(2) 0.57472(17) 0.0247(4) Uani 1 1 d . . .
H11D H -0.3215 0.4963 0.5077 0.037 Uiso 1 1 calc R . .
H11E H -0.3322 0.5929 0.5676 0.037 Uiso 1 1 calc R . .
H11F H -0.3747 0.4704 0.6475 0.037 Uiso 1 1 calc R . .
C12B C 0.7288(2) 1.0012(2) 0.98227(19) 0.0283(4) Uani 1 1 d . . .
H12A H 0.7130 1.0234 1.0528 0.042 Uiso 1 1 calc R . .
H12B H 0.7914 1.0450 0.9146 0.042 Uiso 1 1 calc R . .
H12C H 0.7754 0.9127 0.9926 0.042 Uiso 1 1 calc R . .
C12A C -0.1308(2) 0.45514(19) 0.67998(14) 0.0217(4) Uani 1 1 d . . .
H12D H -0.1605 0.5425 0.6757 0.033 Uiso 1 1 calc R . .
H12E H -0.0283 0.4184 0.6761 0.033 Uiso 1 1 calc R . .
H12F H -0.1893 0.4143 0.7539 0.033 Uiso 1 1 calc R . .
C13B C 0.6172(2) 0.63730(17) 0.93622(14) 0.0178(3) Uani 1 1 d . . .
H13A H 0.6717 0.6090 0.8635 0.021 Uiso 1 1 calc R . .
H13B H 0.6844 0.6102 0.9826 0.021 Uiso 1 1 calc R . .
C13A C 0.35048(18) 0.24811(16) 0.36156(14) 0.0160(3) Uani 1 1 d . . .
H13C H 0.4168 0.2976 0.3083 0.019 Uiso 1 1 calc R . .
H13D H 0.3626 0.2200 0.4405 0.019 Uiso 1 1 calc R . .
C14B C 0.5535(3) 0.4593(2) 1.0537(2) 0.0343(5) Uani 1 1 d . . .
H14A H 0.6182 0.4166 0.9920 0.051 Uiso 1 1 calc R . .
H14B H 0.4714 0.4262 1.0988 0.051 Uiso 1 1 calc R . .
H14C H 0.6066 0.4474 1.1059 0.051 Uiso 1 1 calc R . .
C14A C 0.5263(2) 0.0691(2) 0.3160(2) 0.0278(4) Uani 1 1 d . . .
H14D H 0.5952 0.1126 0.2570 0.042 Uiso 1 1 calc R . .
H14E H 0.5431 -0.0051 0.2953 0.042 Uiso 1 1 calc R . .
H14F H 0.5398 0.0467 0.3929 0.042 Uiso 1 1 calc R . .
C15B C 0.30181(19) 0.91965(17) 0.69855(13) 0.0159(3) Uani 1 1 d . . .
C15A C 0.1300(2) 0.44700(17) 0.05499(14) 0.0186(3) Uani 1 1 d . . .
C16B C 0.1588(2) 0.97238(19) 0.69504(16) 0.0210(3) Uani 1 1 d . . .
H16B H 0.0882 1.0179 0.7498 0.025 Uiso 1 1 calc R . .
C16A C 0.2275(2) 0.5148(2) 0.00118(15) 0.0242(4) Uani 1 1 d . . .
H16A H 0.2432 0.5512 0.0460 0.029 Uiso 1 1 calc R . .
C17B C 0.1197(2) 0.9583(2) 0.61126(18) 0.0260(4) Uani 1 1 d . . .
H17B H 0.0226 0.9941 0.6086 0.031 Uiso 1 1 calc R . .
C17A C 0.3024(3) 0.5299(2) -0.11825(17) 0.0316(5) Uani 1 1 d . . .
H17A H 0.3694 0.5758 -0.1548 0.038 Uiso 1 1 calc R . .
C18B C 0.2245(2) 0.8913(2) 0.53130(17) 0.0269(4) Uani 1 1 d . . .
H18B H 0.1983 0.8825 0.4735 0.032 Uiso 1 1 calc R . .
C18A C 0.2777(3) 0.4766(2) -0.18321(18) 0.0332(5) Uani 1 1 d . . .
H18A H 0.3296 0.4849 -0.2642 0.040 Uiso 1 1 calc R . .
C19B C 0.3654(2) 0.8377(2) 0.53526(17) 0.0262(4) Uani 1 1 d . . .
H19B H 0.4352 0.7910 0.4812 0.031 Uiso 1 1 calc R . .
C19A C 0.1786(3) 0.4120(2) -0.13076(18) 0.0329(5) Uani 1 1 d . . .
H19A H 0.1612 0.3778 -0.1765 0.039 Uiso 1 1 calc R . .
C20B C 0.4057(2) 0.8518(2) 0.61859(16) 0.0216(4) Uani 1 1 d . . .
H20B H 0.5030 0.8157 0.6209 0.026 Uiso 1 1 calc R . .
C20A C 0.1033(3) 0.3959(2) -0.01100(17) 0.0264(4) Uani 1 1 d . . .
H20A H 0.0352 0.3511 0.0248 0.032 Uiso 1 1 calc R . .
C21A C -0.0338(2) 0.30110(17) 0.26701(14) 0.0178(3) Uani 1 1 d . . .
C21B C 0.20435(19) 0.94371(17) 0.93507(13) 0.0168(3) Uani 1 1 d . . .
C22A C 0.0496(2) 0.17885(19) 0.29010(18) 0.0241(4) Uani 1 1 d . . .
H22A H 0.1521 0.1575 0.2686 0.029 Uiso 1 1 calc R . .
C22B C 0.1403(2) 1.0444(2) 0.98331(15) 0.0224(4) Uani 1 1 d . . .
H22B H 0.1782 1.1119 0.9477 0.027 Uiso 1 1 calc R . .
C23A C -0.0202(3) 0.0874(2) 0.3458(2) 0.0299(4) Uani 1 1 d . . .
H23A H 0.0354 0.0037 0.3627 0.036 Uiso 1 1 calc R . .
C23B C 0.0212(3) 1.0460(2) 1.08345(17) 0.0306(5) Uani 1 1 d . . .
H23B H -0.0230 1.1149 1.1157 0.037 Uiso 1 1 calc R . .
C24A C -0.1692(3) 0.1189(2) 0.37588(19) 0.0306(5) Uani 1 1 d . . .
H24A H -0.2152 0.0564 0.4137 0.037 Uiso 1 1 calc R . .
C24B C -0.0332(2) 0.9465(2) 1.13632(16) 0.0282(4) Uani 1 1 d . . .
H24B H -0.1132 0.9467 1.2057 0.034 Uiso 1 1 calc R . .
C25A C -0.2519(3) 0.2399(2) 0.35172(18) 0.0285(5) Uani 1 1 d . . .
H25A H -0.3543 0.2604 0.3722 0.034 Uiso 1 1 calc R . .
C25B C 0.0294(2) 0.8470(2) 1.08781(17) 0.0271(4) Uani 1 1 d . . .
H25B H -0.0090 0.7798 1.1236 0.032 Uiso 1 1 calc R . .
C26A C -0.1849(2) 0.3317(2) 0.29715(16) 0.0221(3) Uani 1 1 d . . .
H26A H -0.2416 0.4151 0.2803 0.027 Uiso 1 1 calc R . .
C26B C 0.1476(2) 0.8449(2) 0.98747(16) 0.0217(3) Uani 1 1 d . . .
H26B H 0.1899 0.7766 0.9545 0.026 Uiso 1 1 calc R . .

loop_
_atom_site_aniso_label
_atom_site_aniso_U_11
_atom_site_aniso_U_22
_atom_site_aniso_U_33
_atom_site_aniso_U_23
_atom_site_aniso_U_13
_atom_site_aniso_U_12
Pd1 0.01251(4) 0.01207(5) 0.01148(4) -0.00099(4) -0.00505(3) -0.00359(4)
Cl1A 0.01816(17) 0.0161(2) 0.01973(15) -0.00023(15) -0.01132(13) -0.00338(16)
P1A 0.01295(16) 0.0138(2) 0.01348(14) -0.00121(14) -0.00579(13) -0.00436(16)
P1B 0.01452(17) 0.0122(2) 0.01486(15) -0.00364(15) -0.00767(13) -0.00105(16)
S1A 0.01360(15) 0.01451(19) 0.01652(14) -0.00308(14) -0.00681(12) -0.00343(15)
O1B 0.0152(5) 0.0136(6) 0.0171(4) -0.0010(4) -0.0099(4) -0.0024(5)
C1B 0.0144(6) 0.0160(8) 0.0134(5) -0.0016(5) -0.0065(5) -0.0039(6)
Cl1B 0.01803(17) 0.01380(19) 0.02233(16) -0.00465(16) -0.00610(14) 0.00294(16)
O1A 0.0142(5) 0.0145(6) 0.0137(4) -0.0038(4) -0.0065(4) -0.0003(5)
C1A 0.0135(6) 0.0119(7) 0.0149(5) -0.0027(5) -0.0070(5) -0.0006(6)
Pd2 0.01112(4) 0.01022(5) 0.01367(4) -0.00174(4) -0.00624(3) -0.00038(4)
Cl2 0.02078(18) 0.0167(2) 0.02227(16) 0.00025(15) -0.00773(14) -0.00890(17)
C2B 0.0136(6) 0.0126(7) 0.0143(5) -0.0012(5) -0.0079(5) -0.0011(6)
Cl2B 0.02187(18) 0.0204(2) 0.02030(16) -0.00271(16) -0.01424(14) 0.00036(18)
C2A 0.0108(5) 0.0127(7) 0.0137(5) -0.0034(5) -0.0047(4) -0.0014(5)
O2B 0.0224(6) 0.0167(7) 0.0232(5) 0.0014(5) -0.0061(5) -0.0081(6)
S3 0.01042(14) 0.01130(17) 0.01282(13) -0.00264(13) -0.00447(11) -0.00131(14)
C3B 0.0145(6) 0.0124(7) 0.0155(5) -0.0014(5) -0.0067(5) -0.0024(6)
C3A 0.0104(5) 0.0143(7) 0.0147(5) -0.0042(5) -0.0042(4) -0.0017(6)
O3 0.0185(6) 0.0143(6) 0.0329(6) -0.0104(6) -0.0133(5) 0.0044(5)
C4B 0.0165(7) 0.0182(8) 0.0158(6) -0.0034(6) -0.0069(5) -0.0029(7)
C4A 0.0182(7) 0.0203(9) 0.0258(7) -0.0031(7) -0.0131(6) -0.0042(7)
C5B 0.0228(8) 0.0191(9) 0.0154(6) -0.0047(6) -0.0046(6) -0.0067(7)
C5A 0.0212(8) 0.0302(12) 0.0377(10) -0.0081(9) -0.0155(7) -0.0080(9)
C6B 0.0216(8) 0.0189(9) 0.0220(7) -0.0080(7) -0.0004(6) -0.0057(8)
C6A 0.0198(8) 0.0299(11) 0.0328(9) -0.0106(8) -0.0037(7) -0.0126(8)
C7B 0.0154(7) 0.0242(10) 0.0272(8) -0.0076(8) -0.0042(6) -0.0002(8)
C7A 0.0249(9) 0.0242(10) 0.0187(6) -0.0029(7) -0.0021(6) -0.0145(8)
C8B 0.0147(7) 0.0207(9) 0.0205(7) -0.0036(7) -0.0067(6) -0.0020(7)
C8A 0.0188(7) 0.0204(9) 0.0151(6) -0.0032(6) -0.0042(5) -0.0088(7)
C9B 0.0217(7) 0.0206(9) 0.0202(6) -0.0068(7) -0.0119(6) -0.0027(7)
C9A 0.0118(6) 0.0146(8) 0.0155(5) -0.0008(6) -0.0043(5) -0.0032(6)
C10B 0.0312(10) 0.0357(12) 0.0182(7) -0.0080(8) -0.0065(7) -0.0141(10)
C10A 0.0190(7) 0.0173(8) 0.0205(6) -0.0025(6) -0.0048(6) -0.0072(7)
C11B 0.0406(12) 0.0207(10) 0.0321(9) -0.0117(8) -0.0210(9) 0.0021(9)
C11A 0.0135(7) 0.0243(10) 0.0275(8) 0.0001(8) -0.0048(6) -0.0049(8)
C12B 0.0284(9) 0.0315(12) 0.0356(9) -0.0124(9) -0.0196(8) -0.0057(9)
C12A 0.0249(8) 0.0245(10) 0.0140(6) -0.0050(6) -0.0033(6) -0.0082(8)
C13B 0.0181(7) 0.0156(8) 0.0188(6) -0.0011(6) -0.0081(5) -0.0046(7)
C13A 0.0140(6) 0.0135(8) 0.0180(6) -0.0046(6) -0.0081(5) 0.0020(6)
C14B 0.0354(12) 0.0204(11) 0.0383(11) 0.0071(9) -0.0136(10) -0.0109(11)
C14A 0.0219(8) 0.0196(10) 0.0367(10) -0.0120(9) -0.0130(8) 0.0073(8)
C15B 0.0173(7) 0.0155(8) 0.0168(6) -0.0016(6) -0.0080(5) -0.0062(6)
C15A 0.0204(7) 0.0155(8) 0.0165(6) -0.0052(6) -0.0090(6) 0.0022(7)
C16B 0.0190(7) 0.0224(9) 0.0249(7) -0.0048(7) -0.0115(6) -0.0053(7)
C16A 0.0247(9) 0.0271(10) 0.0170(6) -0.0045(7) -0.0054(6) -0.0061(9)
C17B 0.0241(8) 0.0286(11) 0.0318(9) -0.0064(8) -0.0180(7) -0.0058(9)
C17A 0.0266(10) 0.0369(13) 0.0183(7) -0.0046(8) -0.0025(7) -0.0038(10)
C18B 0.0304(10) 0.0329(12) 0.0271(8) -0.0070(8) -0.0154(7) -0.0126(10)
C18A 0.0297(11) 0.0351(13) 0.0185(7) -0.0087(9) -0.0083(7) 0.0083(10)
C19B 0.0261(9) 0.0354(12) 0.0243(7) -0.0125(8) -0.0083(7) -0.0109(9)
C19A 0.0440(13) 0.0298(12) 0.0230(8) -0.0138(9) -0.0175(8) 0.0046(11)
C20B 0.0181(7) 0.0272(10) 0.0219(7) -0.0088(7) -0.0074(6) -0.0054(8)
C20A 0.0352(11) 0.0225(10) 0.0247(8) -0.0097(8) -0.0159(7) -0.0014(9)
C21A 0.0222(7) 0.0151(8) 0.0201(6) -0.0037(6) -0.0122(6) -0.0041(7)
C21B 0.0144(6) 0.0193(9) 0.0153(6) -0.0001(6) -0.0063(5) -0.0057(7)
C22A 0.0295(9) 0.0151(9) 0.0339(9) -0.0046(8) -0.0216(8) -0.0019(8)
C22B 0.0227(8) 0.0272(10) 0.0174(6) -0.0067(7) -0.0017(6) -0.0109(8)
C23A 0.0423(12) 0.0144(10) 0.0398(10) 0.0035(8) -0.0306(10) -0.0059(10)
C23B 0.0281(10) 0.0397(13) 0.0218(7) -0.0126(9) 0.0038(7) -0.0150(11)
C24A 0.0429(13) 0.0259(11) 0.0308(9) 0.0049(8) -0.0213(9) -0.0184(11)
C24B 0.0191(8) 0.0414(13) 0.0175(7) -0.0023(8) -0.0018(6) -0.0113(10)
C25A 0.0322(10) 0.0303(12) 0.0286(8) -0.0038(8) -0.0096(8) -0.0175(10)
C25B 0.0207(8) 0.0299(11) 0.0234(7) 0.0048(8) -0.0056(7) -0.0125(9)
C26A 0.0216(8) 0.0206(9) 0.0264(7) -0.0046(7) -0.0097(6) -0.0072(8)
C26B 0.0184(7) 0.0190(9) 0.0228(7) 0.0020(7) -0.0067(6) -0.0071(7)

loop_
_atom_type_symbol
_atom_type_description
_atom_type_scat_dispersion_real
_atom_type_scat_dispersion_imag
_atom_type_scat_source
C C 0.0033 0.0016 'International Tables Vol C Tables 4.2.6.8 and 6.1.1.4'
H H 0.0000 0.0000 'International Tables Vol C Tables 4.2.6.8 and 6.1.1.4'
O O 0.0106 0.0060 'International Tables Vol C Tables 4.2.6.8 and 6.1.1.4'
P P 0.1023 0.0942 'International Tables Vol C Tables 4.2.6.8 and 6.1.1.4'
S S 0.1246 0.1234 'International Tables Vol C Tables 4.2.6.8 and 6.1.1.4'
Cl Cl 0.1484 0.1585 'International Tables Vol C Tables 4.2.6.8 and 6.1.1.4'
Pd Pd -0.9988 1.0072 'International Tables Vol C Tables 4.2.6.8 and 6.1.1.4'

loop_
_geom_angle_atom_site_label_1
_geom_angle_atom_site_label_2
_geom_angle_atom_site_label_3
_geom_angle
_geom_angle_site_symmetry_1
_geom_angle_site_symmetry_3
_geom_angle_publ_flag
P1A Pd1 S1A 96.759(17) . . ?
P1A Pd1 Cl1A 85.510(17) . . ?
S1A Pd1 Cl1A 172.655(13) . . ?
P1A Pd1 Cl2 171.506(14) . . ?
S1A Pd1 Cl2 86.577(16) . . ?
Cl1A Pd1 Cl2 92.151(17) . . ?
O1B P1A C21B 107.35(8) . . ?
O1B P1A C15B 98.05(7) . . ?
C21B P1A C15B 106.62(7) . . ?
O1B P1A Pd1 114.20(5) . . ?
C21B P1A Pd1 113.50(6) . . ?
C15B P1A Pd1 115.70(6) . . ?
O1A P1B C15A 96.98(8) . . ?
O1A P1B C21A 107.73(8) . . ?
C15A P1B C21A 109.89(7) . . ?
O1A P1B Pd2 114.04(4) . . ?
C15A P1B Pd2 117.83(7) . . ?
C21A P1B Pd2 109.49(6) . . ?
C2B S1A C9B 104.57(8) . . ?
C2B S1A Pd1 113.75(5) . . ?
C9B S1A Pd1 110.83(7) . . ?
C1B O1B P1A 122.09(10) . . ?
O1B C1B C13B 106.82(12) . . ?
O1B C1B C2B 113.09(13) . . ?
C13B C1B C2B 109.46(14) . . ?
C1A O1A P1B 123.12(10) . . ?
O1A C1A C13A 105.83(12) . . ?
O1A C1A C2A 112.77(14) . . ?
C13A C1A C2A 110.87(12) . . ?
P1B Pd2 S3 94.591(16) . . ?
P1B Pd2 Cl2B 86.765(17) . . ?
S3 Pd2 Cl2B 178.557(17) . . ?
P1B Pd2 Cl1B 176.857(17) . . ?
S3 Pd2 Cl1B 87.343(16) . . ?
Cl2B Pd2 Cl1B 91.324(17) . . ?
C3B C2B C1B 114.67(11) . . ?
C3B C2B S1A 106.56(11) . . ?
C1B C2B S1A 116.49(12) . . ?
C3A C2A C1A 115.24(11) . . ?
C3A C2A S3 108.00(12) . . ?
C1A C2A S3 115.96(11) . . ?
C13B O2B C14B 110.81(18) . . ?
C2A S3 C9A 104.45(8) . . ?
C2A S3 Pd2 114.65(5) . . ?
C9A S3 Pd2 113.83(5) . . ?
C8B C3B C4B 119.18(14) . . ?
C8B C3B C2B 119.72(15) . . ?
C4B C3B C2B 121.10(16) . . ?
C8A C3A C4A 119.14(14) . . ?
C8A C3A C2A 122.27(15) . . ?
C4A C3A C2A 118.50(16) . . ?
C14A O3 C13A 110.83(14) . . ?
C5B C4B C3B 120.27(18) . . ?
C5A C4A C3A 120.20(19) . . ?
C6B C5B C4B 119.91(17) . . ?
C4A C5A C6A 120.62(19) . . ?
C5B C6B C7B 120.12(15) . . ?
C7A C6A C5A 119.22(16) . . ?
C6B C7B C8B 120.0(2) . . ?
C6A C7A C8A 120.6(2) . . ?
C3B C8B C7B 120.47(18) . . ?
C7A C8A C3A 120.17(17) . . ?
C12B C9B C10B 110.24(19) . . ?
C12B C9B C11B 110.93(17) . . ?
C10B C9B C11B 110.49(18) . . ?
C12B C9B S1A 105.24(12) . . ?
C10B C9B S1A 113.71(11) . . ?
C11B C9B S1A 106.06(13) . . ?
C11A C9A C10A 111.03(14) . . ?
C11A C9A C12A 110.51(14) . . ?
C10A C9A C12A 110.59(16) . . ?
C11A C9A S3 105.44(12) . . ?
C10A C9A S3 113.90(10) . . ?
C12A C9A S3 105.12(10) . . ?
O2B C13B C1B 108.81(15) . . ?
O3 C13A C1A 108.09(13) . . ?
C16B C15B C20B 120.06(15) . . ?
C16B C15B P1A 120.51(12) . . ?
C20B C15B P1A 119.41(14) . . ?
C16A C15A C20A 120.17(16) . . ?
C16A C15A P1B 117.86(12) . . ?
C20A C15A P1B 121.93(14) . . ?
C17B C16B C15B 120.03(17) . . ?
C15A C16A C17A 120.46(17) . . ?
C16B C17B C18B 119.5(2) . . ?
C18A C17A C16A 119.2(2) . . ?
C19B C18B C17B 120.79(16) . . ?
C19A C18A C17A 120.46(17) . . ?
C18B C19B C20B 120.13(17) . . ?
C18A C19A C20A 120.90(18) . . ?
C19B C20B C15B 119.52(19) . . ?
C15A C20A C19A 118.8(2) . . ?
C22A C21A C26A 120.08(17) . . ?
C22A C21A P1B 121.37(15) . . ?
C26A C21A P1B 118.29(15) . . ?
C22B C21B C26B 119.75(14) . . ?
C22B C21B P1A 120.84(12) . . ?
C26B C21B P1A 119.38(13) . . ?
C21A C22A C23A 119.0(2) . . ?
C23B C22B C21B 120.07(17) . . ?
C24A C23A C22A 120.3(2) . . ?
C22B C23B C24B 119.90(18) . . ?
C25A C24A C23A 120.84(19) . . ?
C25B C24B C23B 120.05(16) . . ?
C24A C25A C26A 119.7(2) . . ?
C24B C25B C26B 120.52(18) . . ?
C25A C26A C21A 120.0(2) . . ?
C25B C26B C21B 119.70(18) . . ?

loop_
_geom_bond_atom_site_label_1
_geom_bond_atom_site_label_2
_geom_bond_distance
_geom_bond_site_symmetry_2
_geom_bond_publ_flag
Pd1 P1A 2.2113(4) . ?
Pd1 S1A 2.3005(5) . ?
Pd1 Cl1A 2.3167(5) . ?
Pd1 Cl2 2.3612(4) . ?
P1A O1B 1.6114(15) . ?
P1A C21B 1.7988(15) . ?
P1A C15B 1.8063(15) . ?
P1B O1A 1.6069(14) . ?
P1B C15A 1.8016(16) . ?
P1B C21A 1.8057(17) . ?
P1B Pd2 2.2016(4) . ?
S1A C2B 1.8375(17) . ?
S1A C9B 1.8845(15) . ?
O1B C1B 1.441(2) . ?
C1B C13B 1.525(3) . ?
C1B C2B 1.542(2) . ?
Cl1B Pd2 2.3697(4) . ?
O1A C1A 1.442(2) . ?
C1A C13A 1.510(3) . ?
C1A C2A 1.5436(19) . ?
Pd2 S3 2.3101(4) . ?
Pd2 Cl2B 2.3227(5) . ?
C2B C3B 1.515(2) . ?
C2A C3A 1.517(2) . ?
C2A S3 1.8287(17) . ?
O2B C13B 1.412(2) . ?
O2B C14B 1.427(3) . ?
S3 C9A 1.8802(15) . ?
C3B C8B 1.383(3) . ?
C3B C4B 1.406(2) . ?
C3A C8A 1.397(3) . ?
C3A C4A 1.399(3) . ?
O3 C14A 1.415(3) . ?
O3 C13A 1.4181(19) . ?
C4B C5B 1.395(2) . ?
C4A C5A 1.391(3) . ?
C5B C6B 1.384(3) . ?
C5A C6A 1.391(3) . ?
C6B C7B 1.389(3) . ?
C6A C7A 1.389(3) . ?
C7B C8B 1.398(2) . ?
C7A C8A 1.393(2) . ?
C9B C12B 1.526(3) . ?
C9B C10B 1.531(3) . ?
C9B C11B 1.534(3) . ?
C9A C11A 1.521(3) . ?
C9A C10A 1.529(2) . ?
C9A C12A 1.536(2) . ?
C15B C16B 1.396(3) . ?
C15B C20B 1.399(2) . ?
C15A C16A 1.393(3) . ?
C15A C20A 1.400(2) . ?
C16B C17B 1.393(2) . ?
C16A C17A 1.397(2) . ?
C17B C18B 1.396(3) . ?
C17A C18A 1.396(3) . ?
C18B C19B 1.378(3) . ?
C18A C19A 1.377(4) . ?
C19B C20B 1.397(2) . ?
C19A C20A 1.400(3) . ?
C21A C22A 1.392(3) . ?
C21A C26A 1.403(3) . ?
C21B C22B 1.398(2) . ?
C21B C26B 1.400(2) . ?
C22A C23A 1.407(3) . ?
C22B C23B 1.391(2) . ?
C23A C24A 1.381(4) . ?
C23B C24B 1.392(3) . ?
C24A C25A 1.380(4) . ?
C24B C25B 1.387(3) . ?
C25A C26A 1.392(3) . ?
C25B C26B 1.388(3) . ?

loop_
_geom_torsion_atom_site_label_1
_geom_torsion_atom_site_label_2
_geom_torsion_atom_site_label_3
_geom_torsion_atom_site_label_4
_geom_torsion
_geom_torsion_site_symmetry_1
_geom_torsion_site_symmetry_2
_geom_torsion_site_symmetry_3
_geom_torsion_site_symmetry_4
_geom_torsion_publ_flag
S1A Pd1 P1A O1B -24.17(5) . . . . ?
Cl1A Pd1 P1A O1B 162.85(5) . . . . ?
Cl2 Pd1 P1A O1B 88.57(14) . . . . ?
S1A Pd1 P1A C21B 99.33(7) . . . . ?
Cl1A Pd1 P1A C21B -73.65(7) . . . . ?
Cl2 Pd1 P1A C21B -147.93(13) . . . . ?
S1A Pd1 P1A C15B -136.93(7) . . . . ?
Cl1A Pd1 P1A C15B 50.10(7) . . . . ?
Cl2 Pd1 P1A C15B -24.19(16) . . . . ?
P1A Pd1 S1A C2B 18.41(5) . . . . ?
Cl1A Pd1 S1A C2B 126.03(12) . . . . ?
Cl2 Pd1 S1A C2B -153.75(5) . . . . ?
P1A Pd1 S1A C9B -99.08(6) . . . . ?
Cl1A Pd1 S1A C9B 8.54(14) . . . . ?
Cl2 Pd1 S1A C9B 88.76(6) . . . . ?
C21B P1A O1B C1B -69.50(12) . . . . ?
C15B P1A O1B C1B -179.80(11) . . . . ?
Pd1 P1A O1B C1B 57.25(11) . . . . ?
P1A O1B C1B C13B 160.76(10) . . . . ?
P1A O1B C1B C2B -78.76(15) . . . . ?
C15A P1B O1A C1A -174.09(12) . . . . ?
C21A P1B O1A C1A -60.57(12) . . . . ?
Pd2 P1B O1A C1A 61.18(12) . . . . ?
P1B O1A C1A C13A 161.58(10) . . . . ?
P1B O1A C1A C2A -77.05(14) . . . . ?
O1A P1B Pd2 S3 -29.69(5) . . . . ?
C15A P1B Pd2 S3 -142.40(7) . . . . ?
C21A P1B Pd2 S3 91.09(6) . . . . ?
O1A P1B Pd2 Cl2B 150.80(5) . . . . ?
C15A P1B Pd2 Cl2B 38.09(7) . . . . ?
C21A P1B Pd2 Cl2B -88.42(6) . . . . ?
O1A P1B Pd2 Cl1B 98.2(3) . . . . ?
C15A P1B Pd2 Cl1B -14.5(4) . . . . ?
C21A P1B Pd2 Cl1B -141.0(3) . . . . ?
O1B C1B C2B C3B -61.2(2) . . . . ?
C13B C1B C2B C3B 57.78(18) . . . . ?
O1B C1B C2B S1A 64.22(14) . . . . ?
C13B C1B C2B S1A -176.81(10) . . . . ?
C9B S1A C2B C3B -147.56(11) . . . . ?
Pd1 S1A C2B C3B 91.39(11) . . . . ?
C9B S1A C2B C1B 83.03(12) . . . . ?
Pd1 S1A C2B C1B -38.02(12) . . . . ?
O1A C1A C2A C3A -65.68(19) . . . . ?
C13A C1A C2A C3A 52.8(2) . . . . ?
O1A C1A C2A S3 61.87(15) . . . . ?
C13A C1A C2A S3 -179.66(11) . . . . ?
C3A C2A S3 C9A -145.20(10) . . . . ?
C1A C2A S3 C9A 83.74(12) . . . . ?
C3A C2A S3 Pd2 89.55(9) . . . . ?
C1A C2A S3 Pd2 -41.52(12) . . . . ?
P1B Pd2 S3 C2A 24.40(5) . . . . ?
Cl2B Pd2 S3 C2A -176(13) . . . . ?
Cl1B Pd2 S3 C2A -153.12(5) . . . . ?
P1B Pd2 S3 C9A -95.78(6) . . . . ?
Cl2B Pd2 S3 C9A 64.2(6) . . . . ?
Cl1B Pd2 S3 C9A 86.70(6) . . . . ?
C1B C2B C3B C8B -110.40(18) . . . . ?
S1A C2B C3B C8B 119.15(15) . . . . ?
C1B C2B C3B C4B 70.4(2) . . . . ?
S1A C2B C3B C4B -60.07(16) . . . . ?
C1A C2A C3A C8A 81.6(2) . . . . ?
S3 C2A C3A C8A -49.81(15) . . . . ?
C1A C2A C3A C4A -101.81(17) . . . . ?
S3 C2A C3A C4A 126.74(14) . . . . ?
C8B C3B C4B C5B 0.5(2) . . . . ?
C2B C3B C4B C5B 179.75(15) . . . . ?
C8A C3A C4A C5A -0.4(3) . . . . ?
C2A C3A C4A C5A -177.02(16) . . . . ?
C3B C4B C5B C6B -1.6(2) . . . . ?
C3A C4A C5A C6A 1.1(3) . . . . ?
C4B C5B C6B C7B 1.4(3) . . . . ?
C4A C5A C6A C7A -1.0(3) . . . . ?
C5B C6B C7B C8B -0.2(3) . . . . ?
C5A C6A C7A C8A 0.1(3) . . . . ?
C4B C3B C8B C7B 0.7(2) . . . . ?
C2B C3B C8B C7B -178.57(16) . . . . ?
C6B C7B C8B C3B -0.8(3) . . . . ?
C6A C7A C8A C3A 0.6(3) . . . . ?
C4A C3A C8A C7A -0.5(2) . . . . ?
C2A C3A C8A C7A 176.04(14) . . . . ?
C2B S1A C9B C12B 74.50(15) . . . . ?
Pd1 S1A C9B C12B -162.53(13) . . . . ?
C2B S1A C9B C10B -46.25(18) . . . . ?
Pd1 S1A C9B C10B 76.72(17) . . . . ?
C2B S1A C9B C11B -167.87(14) . . . . ?
Pd1 S1A C9B C11B -44.90(15) . . . . ?
C2A S3 C9A C11A -167.43(11) . . . . ?
Pd2 S3 C9A C11A -41.65(12) . . . . ?
C2A S3 C9A C10A -45.46(14) . . . . ?
Pd2 S3 C9A C10A 80.32(14) . . . . ?
C2A S3 C9A C12A 75.75(13) . . . . ?
Pd2 S3 C9A C12A -158.47(11) . . . . ?
C14B O2B C13B C1B -167.36(16) . . . . ?
O1B C1B C13B O2B -67.18(15) . . . . ?
C2B C1B C13B O2B 170.05(12) . . . . ?
C14A O3 C13A C1A -178.52(15) . . . . ?
O1A C1A C13A O3 -65.76(16) . . . . ?
C2A C1A C13A O3 171.66(13) . . . . ?
O1B P1A C15B C16B 146.47(15) . . . . ?
C21B P1A C15B C16B 35.58(17) . . . . ?
Pd1 P1A C15B C16B -91.68(14) . . . . ?
O1B P1A C15B C20B -35.11(16) . . . . ?
C21B P1A C15B C20B -146.00(15) . . . . ?
Pd1 P1A C15B C20B 86.74(16) . . . . ?
O1A P1B C15A C16A -52.30(19) . . . . ?
C21A P1B C15A C16A -164.06(17) . . . . ?
Pd2 P1B C15A C16A 69.62(19) . . . . ?
O1A P1B C15A C20A 125.57(18) . . . . ?
C21A P1B C15A C20A 13.8(2) . . . . ?
Pd2 P1B C15A C20A -112.51(17) . . . . ?
C20B C15B C16B C17B -0.5(3) . . . . ?
P1A C15B C16B C17B 177.91(16) . . . . ?
C20A C15A C16A C17A -1.7(4) . . . . ?
P1B C15A C16A C17A 176.19(19) . . . . ?
C15B C16B C17B C18B 0.0(3) . . . . ?
C15A C16A C17A C18A 0.4(4) . . . . ?
C16B C17B C18B C19B 0.8(3) . . . . ?
C16A C17A C18A C19A 1.3(4) . . . . ?
C17B C18B C19B C20B -1.2(3) . . . . ?
C17A C18A C19A C20A -1.5(4) . . . . ?
C18B C19B C20B C15B 0.6(3) . . . . ?
C16B C15B C20B C19B 0.2(3) . . . . ?
P1A C15B C20B C19B -178.25(15) . . . . ?
C16A C15A C20A C19A 1.5(4) . . . . ?
P1B C15A C20A C19A -176.35(19) . . . . ?
C18A C19A C20A C15A 0.1(4) . . . . ?
O1A P1B C21A C22A -23.56(15) . . . . ?
C15A P1B C21A C22A 81.01(16) . . . . ?
Pd2 P1B C21A C22A -148.09(13) . . . . ?
O1A P1B C21A C26A 150.69(13) . . . . ?
C15A P1B C21A C26A -104.75(15) . . . . ?
Pd2 P1B C21A C26A 26.16(15) . . . . ?
O1B P1A C21B C22B 133.36(16) . . . . ?
C15B P1A C21B C22B -122.37(17) . . . . ?
Pd1 P1A C21B C22B 6.19(19) . . . . ?
O1B P1A C21B C26B -48.69(17) . . . . ?
C15B P1A C21B C26B 55.58(18) . . . . ?
Pd1 P1A C21B C26B -175.86(14) . . . . ?
C26A C21A C22A C23A -1.2(3) . . . . ?
P1B C21A C22A C23A 172.96(14) . . . . ?
C26B C21B C22B C23B 0.4(3) . . . . ?
P1A C21B C22B C23B 178.33(19) . . . . ?
C21A C22A C23A C24A 0.6(3) . . . . ?
C21B C22B C23B C24B 0.7(4) . . . . ?
C22A C23A C24A C25A 0.2(3) . . . . ?
C22B C23B C24B C25B -1.3(4) . . . . ?
C23A C24A C25A C26A -0.5(3) . . . . ?
C23B C24B C25B C26B 0.9(4) . . . . ?
C24A C25A C26A C21A -0.1(3) . . . . ?
C22A C21A C26A C25A 0.9(3) . . . . ?
P1B C21A C26A C25A -173.41(14) . . . . ?
C24B C25B C26B C21B 0.2(3) . . . . ?
C22B C21B C26B C25B -0.8(3) . . . . ?
P1A C21B C26B C25B -178.81(18) . . . . ?
